data_1540374
loop_
_publ_author_name
'Berini, Christophe'
'Sebban, Muriel'
'Oulyadi, Hassan'
'Sanselme, Morgane'
'Levacher, Vincent'
'Bri\`ere, Jean-Fran\,cois'

_publ_section_title
;
 Organocatalyzed Multicomponent Synthesis of Isoxazolidin-5-ones.
;
_journal_issue 21
_journal_name_full 'Organic letters'
_journal_page_first 5408
_journal_page_last 5411
_journal_paper_doi 10.1021/acs.orglett.5b02755
_journal_volume 17
_journal_year 2015
_chemical_absolute_configuration ad
_chemical_compound_source 'synthesis as described'
_chemical_formula_moiety 'C16 H26 N2 O6 S1'
_chemical_formula_sum 'C16 H26 N2 O6 S'
_chemical_formula_weight 374.45
_space_group_IT_number 19
_symmetry_cell_setting orthorhombic
_symmetry_space_group_name_Hall 'P 2ac 2ab'
_symmetry_space_group_name_H-M 'P 21 21 21'
_atom_sites_solution_hydrogens geom
_atom_sites_solution_primary direct
_atom_sites_solution_secondary difmap
_audit_conform_dict_location ftp://ftp.iucr.org/pub/cif_core.dic
_audit_conform_dict_name cif_core.dic
_audit_conform_dict_version 2.4
_audit_creation_date 2015-02-03T10:13:06-00:00
_audit_creation_method 'WinGX routine CIF_UPDATE'
_cell_angle_alpha 90
_cell_angle_beta 90
_cell_angle_gamma 90
_cell_formula_units_Z 4
_cell_length_a 6.2372(9)
_cell_length_b 11.1508(16)
_cell_length_c 28.596(4)
_cell_measurement_reflns_used 0
_cell_measurement_temperature 293(2)
_cell_measurement_theta_max 0
_cell_measurement_theta_min 0
_cell_measurement_wavelength 0.71073
_cell_volume 1988.8(5)
_computing_cell_refinement 'SMART Burker AXS'
_computing_data_collection 'SMART APEX'
_computing_data_reduction SAINT
_computing_molecular_graphics 'Ortep-3 for Windows (Farrugia, 1997)'
_computing_publication_material 'WinGX publication routines (Farrugia, 1999)'
_computing_structure_refinement 'SHELXL-97 (Sheldrick, 2008)'
_computing_structure_solution SHELXS97
_diffrn_ambient_temperature 293(2)
_diffrn_measured_fraction_theta_full 1
_diffrn_measured_fraction_theta_max 1
_diffrn_measurement_device_type 'SMART Bruker'
_diffrn_measurement_method 'omega scan'
_diffrn_radiation_monochromator graphite
_diffrn_radiation_probe x-ray
_diffrn_radiation_source Mo
_diffrn_radiation_type MoK\a
_diffrn_radiation_wavelength 0.71073
_diffrn_reflns_av_R_equivalents 0.0629
_diffrn_reflns_av_unetI/netI 0.0795
_diffrn_reflns_limit_h_max 7
_diffrn_reflns_limit_h_min -7
_diffrn_reflns_limit_k_max 13
_diffrn_reflns_limit_k_min -13
_diffrn_reflns_limit_l_max 35
_diffrn_reflns_limit_l_min -35
_diffrn_reflns_number 15718
_diffrn_reflns_theta_full 26.41
_diffrn_reflns_theta_max 26.41
_diffrn_reflns_theta_min 1.42
_exptl_absorpt_coefficient_mu 0.194
_exptl_absorpt_correction_type none
_exptl_crystal_colour colourless
_exptl_crystal_density_diffrn 1.251
_exptl_crystal_density_method 'not measured'
_exptl_crystal_description prism
_exptl_crystal_F_000 800
_exptl_crystal_size_max 0.3
_exptl_crystal_size_mid 0.2
_exptl_crystal_size_min 0.1
_refine_diff_density_max 0.275
_refine_diff_density_min -0.269
_refine_diff_density_rms 0.117
_refine_ls_abs_structure_details 'Flack H D (1983), Acta Cryst. A39, 876-881'
_refine_ls_abs_structure_Flack 0.21(14)
_refine_ls_extinction_method none
_refine_ls_goodness_of_fit_ref 0.976
_refine_ls_hydrogen_treatment constr
_refine_ls_matrix_type full
_refine_ls_number_parameters 232
_refine_ls_number_reflns 4050
_refine_ls_number_restraints 0
_refine_ls_restrained_S_all 0.976
_refine_ls_R_factor_all 0.1194
_refine_ls_R_factor_gt 0.0509
_refine_ls_shift/su_max 0
_refine_ls_shift/su_mean 0
_refine_ls_structure_factor_coef Fsqd
_refine_ls_weighting_details 'calc w=1/[\s^2^(Fo^2^)+(0.0759P)^2^+0.0000P] where P=(Fo^2^+2Fc^2^)/3'
_refine_ls_weighting_scheme calc
_refine_ls_wR_factor_gt 0.1157
_refine_ls_wR_factor_ref 0.1467
_reflns_number_gt 2261
_reflns_number_total 4050
_reflns_threshold_expression >2\s(I)
_cod_data_source_file ol5b02755_si_005.cif
_cod_data_source_block cb1296h2
_cod_depositor_comments 'Adding full bibliography for 1540374--1540379.cif.'
_cod_database_code 1540374
_publcif_datablock.id {bbf615b9-fc60-4e93-b2b5-a7b7d3852743}

loop_
_symmetry_equiv_pos_as_xyz
'x, y, z'
'-x+1/2, -y, z+1/2'
'x+1/2, -y+1/2, -z'
'-x, y+1/2, -z+1/2'

loop_
_atom_site_label
_atom_site_type_symbol
_atom_site_fract_x
_atom_site_fract_y
_atom_site_fract_z
_atom_site_U_iso_or_equiv
_atom_site_adp_type
_atom_site_occupancy
_atom_site_symmetry_multiplicity
_atom_site_calc_flag
_atom_site_refinement_flags
C1 C 0.1862(7) 0.4710(3) 0.14757(13) 0.0663(11) Uani 1 1 d .
H1A H 0.1265 0.4321 0.1202 0.08 Uiso 1 1 calc R
H1B H 0.0935 0.4553 0.1741 0.08 Uiso 1 1 calc R
C2 C 0.5495(6) 0.5170(3) 0.11451(12) 0.0655(10) Uani 1 1 d .
H2A H 0.6942 0.5427 0.1219 0.079 Uiso 1 1 calc R
H2B H 0.5521 0.4763 0.0845 0.079 Uiso 1 1 calc R
C3 C 0.4002(5) 0.6256(3) 0.11219(10) 0.0450(8) Uani 1 1 d .
H3 H 0.473 0.6948 0.1261 0.054 Uiso 1 1 calc R
C4 C 0.3382(5) 0.6563(3) 0.06209(10) 0.0443(8) Uani 1 1 d .
H4 H 0.4679 0.6697 0.0434 0.053 Uiso 1 1 calc R
C5 C 0.1927(5) 0.7646(3) 0.05857(12) 0.0492(9) Uani 1 1 d .
H5A H 0.2016 0.8131 0.0867 0.059 Uiso 1 1 calc R
H5B H 0.2311 0.8138 0.0319 0.059 Uiso 1 1 calc R
C6 C -0.0243(7) 0.7142(3) 0.05292(11) 0.0524(9) Uani 1 1 d .
C7 C 0.2747(7) 0.5066(3) -0.00125(11) 0.0538(9) Uani 1 1 d .
C8 C 0.1313(7) 0.3978(4) -0.06828(13) 0.0681(11) Uani 1 1 d .
C9 C 0.2455(9) 0.2839(4) -0.05688(18) 0.1016(16) Uani 1 1 d .
H9A H 0.3817 0.302 -0.0429 0.152 Uiso 1 1 calc R
H9B H 0.2673 0.2385 -0.085 0.152 Uiso 1 1 calc R
H9C H 0.1608 0.2378 -0.0354 0.152 Uiso 1 1 calc R
C10 C 0.2514(10) 0.4694(4) -0.10463(14) 0.1105(18) Uani 1 1 d .
H10A H 0.1843 0.5463 -0.1084 0.166 Uiso 1 1 calc R
H10B H 0.2492 0.4272 -0.1339 0.166 Uiso 1 1 calc R
H10C H 0.3972 0.4803 -0.0947 0.166 Uiso 1 1 calc R
C11 C -0.1009(8) 0.3763(6) -0.0816(2) 0.130(2) Uani 1 1 d .
H11A H -0.1688 0.3282 -0.058 0.195 Uiso 1 1 calc R
H11B H -0.107 0.3353 -0.1111 0.195 Uiso 1 1 calc R
H11C H -0.1739 0.4518 -0.0841 0.195 Uiso 1 1 calc R
C12 C 0.1443(6) 0.6795(4) 0.17298(12) 0.0541(9) Uani 1 1 d .
C13 C -0.0978(7) 0.7022(4) 0.24002(13) 0.0756(13) Uani 1 1 d .
C14 C -0.2478(11) 0.6135(5) 0.26145(18) 0.124(2) Uani 1 1 d .
H14A H -0.3579 0.5932 0.2393 0.186 Uiso 1 1 calc R
H14B H -0.3121 0.6477 0.2889 0.186 Uiso 1 1 calc R
H14C H -0.17 0.5424 0.2699 0.186 Uiso 1 1 calc R
C15 C 0.0803(8) 0.7348(5) 0.27277(14) 0.0959(16) Uani 1 1 d .
H15A H 0.021 0.7627 0.3018 0.144 Uiso 1 1 calc R
H15B H 0.166 0.7971 0.2591 0.144 Uiso 1 1 calc R
H15C H 0.1681 0.6656 0.2785 0.144 Uiso 1 1 calc R
C16 C -0.2154(9) 0.8112(5) 0.22114(16) 0.1021(17) Uani 1 1 d .
H16A H -0.3123 0.7868 0.1969 0.153 Uiso 1 1 calc R
H16B H -0.1134 0.8673 0.2087 0.153 Uiso 1 1 calc R
H16C H -0.2946 0.8486 0.246 0.153 Uiso 1 1 calc R
N1 N 0.2073(4) 0.5980(2) 0.13989(8) 0.0474(7) Uani 1 1 d .
N2 N 0.2114(4) 0.5602(2) 0.04121(9) 0.0478(7) Uani 1 1 d .
O1 O 0.2080(5) 0.7813(2) 0.17422(9) 0.0732(8) Uani 1 1 d .
O2 O -0.0053(5) 0.6324(2) 0.20048(8) 0.0723(8) Uani 1 1 d .
O3 O -0.0112(3) 0.5953(2) 0.04225(7) 0.0553(6) Uani 1 1 d .
O4 O -0.1954(4) 0.7599(3) 0.05604(11) 0.0770(8) Uani 1 1 d .
O5 O 0.4621(4) 0.4926(2) -0.00904(8) 0.0658(7) Uani 1 1 d .
O6 O 0.1084(4) 0.4716(2) -0.02571(8) 0.0679(7) Uani 1 1 d .
S1 S 0.4530(2) 0.41769(9) 0.15881(4) 0.0822(4) Uani 1 1 d .

loop_
_atom_site_aniso_label
_atom_site_aniso_U_11
_atom_site_aniso_U_22
_atom_site_aniso_U_33
_atom_site_aniso_U_23
_atom_site_aniso_U_13
_atom_site_aniso_U_12
C1 0.085(3) 0.054(2) 0.060(2) -0.0040(18) 0.023(2) -0.010(2)
C2 0.064(2) 0.076(3) 0.056(2) 0.0045(19) 0.001(2) 0.016(2)
C3 0.0432(19) 0.0512(19) 0.0405(17) -0.0032(14) -0.0001(16) -0.0015(17)
C4 0.041(2) 0.047(2) 0.0446(18) -0.0039(15) 0.0020(15) -0.0075(17)
C5 0.049(2) 0.052(2) 0.0470(18) 0.0055(16) -0.0012(16) -0.0124(19)
C6 0.053(3) 0.060(2) 0.0442(18) -0.0039(16) -0.0007(18) -0.006(2)
C7 0.059(3) 0.059(2) 0.0431(19) -0.0068(17) 0.0034(19) -0.003(2)
C8 0.073(3) 0.072(3) 0.059(2) -0.031(2) 0.001(2) -0.001(2)
C9 0.116(4) 0.084(3) 0.106(4) -0.036(3) -0.004(3) -0.015(3)
C10 0.171(5) 0.103(4) 0.057(2) -0.022(3) 0.017(3) -0.009(4)
C11 0.080(4) 0.176(6) 0.135(5) -0.091(4) -0.024(3) -0.002(4)
C12 0.054(2) 0.066(2) 0.0420(19) -0.0086(18) 0.0016(18) 0.002(2)
C13 0.087(3) 0.089(3) 0.051(2) -0.023(2) 0.016(2) 0.018(3)
C14 0.138(5) 0.132(5) 0.102(4) -0.020(3) 0.073(4) -0.006(4)
C15 0.116(4) 0.115(4) 0.058(2) -0.022(2) -0.011(3) 0.032(3)
C16 0.100(4) 0.122(4) 0.085(3) -0.027(3) -0.006(3) 0.038(4)
N1 0.0590(18) 0.0465(16) 0.0366(14) -0.0046(12) 0.0104(13) -0.0034(15)
N2 0.0417(17) 0.0571(17) 0.0446(15) -0.0093(13) 0.0039(13) -0.0086(14)
O1 0.091(2) 0.0551(16) 0.0736(17) -0.0189(13) 0.0126(16) -0.0093(16)
O2 0.086(2) 0.0764(17) 0.0540(14) -0.0232(13) 0.0278(15) -0.0093(17)
O3 0.0391(14) 0.0696(16) 0.0572(13) -0.0147(12) 0.0078(11) -0.0121(14)
O4 0.0421(17) 0.0787(19) 0.110(2) -0.0092(16) 0.0029(15) 0.0040(15)
O5 0.0515(16) 0.0758(18) 0.0700(16) -0.0186(13) 0.0065(13) 0.0016(15)
O6 0.0555(15) 0.0898(19) 0.0585(14) -0.0308(14) -0.0002(13) -0.0097(15)
S1 0.1103(10) 0.0667(7) 0.0696(7) 0.0123(5) 0.0098(6) 0.0221(7)

loop_
_atom_type_symbol
_atom_type_description
_atom_type_scat_dispersion_real
_atom_type_scat_dispersion_imag
_atom_type_scat_source
C C 0.0033 0.0016 'International Tables Vol C Tables 4.2.6.8 and 6.1.1.4'
H H 0 0 'International Tables Vol C Tables 4.2.6.8 and 6.1.1.4'
N N 0.0061 0.0033 'International Tables Vol C Tables 4.2.6.8 and 6.1.1.4'
O O 0.0106 0.006 'International Tables Vol C Tables 4.2.6.8 and 6.1.1.4'
S S 0.1246 0.1234 'International Tables Vol C Tables 4.2.6.8 and 6.1.1.4'

loop_
_geom_angle_atom_site_label_1
_geom_angle_atom_site_label_2
_geom_angle_atom_site_label_3
_geom_angle
N1 C1 S1 105.6(3)
N1 C1 H1A 110.6
S1 C1 H1A 110.6
N1 C1 H1B 110.6
S1 C1 H1B 110.6
H1A C1 H1B 108.8
C3 C2 S1 108.4(2)
C3 C2 H2A 110
S1 C2 H2A 110
C3 C2 H2B 110
S1 C2 H2B 110
H2A C2 H2B 108.4
N1 C3 C4 110.2(3)
N1 C3 C2 108.0(3)
C4 C3 C2 111.9(3)
N1 C3 H3 108.9
C4 C3 H3 108.9
C2 C3 H3 108.9
N2 C4 C5 103.5(2)
N2 C4 C3 110.9(3)
C5 C4 C3 113.2(3)
N2 C4 H4 109.7
C5 C4 H4 109.7
C3 C4 H4 109.7
C6 C5 C4 104.7(3)
C6 C5 H5A 110.8
C4 C5 H5A 110.8
C6 C5 H5B 110.8
C4 C5 H5B 110.8
H5A C5 H5B 108.9
O4 C6 O3 119.3(3)
O4 C6 C5 130.8(3)
O3 C6 C5 109.9(3)
O5 C7 O6 129.3(3)
O5 C7 N2 119.2(3)
O6 C7 N2 111.4(3)
O6 C8 C9 109.9(3)
O6 C8 C10 108.7(3)
C9 C8 C10 111.3(4)
O6 C8 C11 101.7(3)
C9 C8 C11 112.1(4)
C10 C8 C11 112.6(5)
C8 C9 H9A 109.5
C8 C9 H9B 109.5
H9A C9 H9B 109.5
C8 C9 H9C 109.5
H9A C9 H9C 109.5
H9B C9 H9C 109.5
C8 C10 H10A 109.5
C8 C10 H10B 109.5
H10A C10 H10B 109.5
C8 C10 H10C 109.5
H10A C10 H10C 109.5
H10B C10 H10C 109.5
C8 C11 H11A 109.5
C8 C11 H11B 109.5
H11A C11 H11B 109.5
C8 C11 H11C 109.5
H11A C11 H11C 109.5
H11B C11 H11C 109.5
O1 C12 O2 126.0(3)
O1 C12 N1 123.5(3)
O2 C12 N1 110.4(3)
O2 C13 C14 102.0(3)
O2 C13 C15 108.3(3)
C14 C13 C15 111.7(4)
O2 C13 C16 109.6(3)
C14 C13 C16 111.9(5)
C15 C13 C16 112.7(4)
C13 C14 H14A 109.5
C13 C14 H14B 109.5
H14A C14 H14B 109.5
C13 C14 H14C 109.5
H14A C14 H14C 109.5
H14B C14 H14C 109.5
C13 C15 H15A 109.5
C13 C15 H15B 109.5
H15A C15 H15B 109.5
C13 C15 H15C 109.5
H15A C15 H15C 109.5
H15B C15 H15C 109.5
C13 C16 H16A 109.5
C13 C16 H16B 109.5
H16A C16 H16B 109.5
C13 C16 H16C 109.5
H16A C16 H16C 109.5
H16B C16 H16C 109.5
C12 N1 C1 121.4(3)
C12 N1 C3 117.9(3)
C1 N1 C3 111.2(3)
C7 N2 O3 113.7(2)
C7 N2 C4 120.8(3)
O3 N2 C4 108.3(2)
C12 O2 C13 121.0(3)
C6 O3 N2 109.0(2)
C7 O6 C8 122.0(3)
C2 S1 C1 88.85(18)

loop_
_geom_bond_atom_site_label_1
_geom_bond_atom_site_label_2
_geom_bond_distance
C1 N1 1.438(4)
C1 S1 1.796(4)
C1 H1A 0.97
C1 H1B 0.97
C2 C3 1.529(5)
C2 S1 1.787(4)
C2 H2A 0.97
C2 H2B 0.97
C3 N1 1.473(4)
C3 C4 1.523(4)
C3 H3 0.98
C4 N2 1.460(4)
C4 C5 1.514(5)
C4 H4 0.98
C5 C6 1.475(5)
C5 H5A 0.97
C5 H5B 0.97
C6 O4 1.186(4)
C6 O3 1.362(4)
C7 O5 1.200(4)
C7 O6 1.311(4)
C7 N2 1.410(4)
C8 O6 1.476(4)
C8 C9 1.492(6)
C8 C10 1.510(6)
C8 C11 1.517(6)
C9 H9A 0.96
C9 H9B 0.96
C9 H9C 0.96
C10 H10A 0.96
C10 H10B 0.96
C10 H10C 0.96
C11 H11A 0.96
C11 H11B 0.96
C11 H11C 0.96
C12 O1 1.203(4)
C12 O2 1.329(4)
C12 N1 1.370(4)
C13 O2 1.489(4)
C13 C14 1.493(7)
C13 C15 1.498(6)
C13 C16 1.519(6)
C14 H14A 0.96
C14 H14B 0.96
C14 H14C 0.96
C15 H15A 0.96
C15 H15B 0.96
C15 H15C 0.96
C16 H16A 0.96
C16 H16B 0.96
C16 H16C 0.96
N2 O3 1.443(3)

loop_
_geom_torsion_atom_site_label_1
_geom_torsion_atom_site_label_2
_geom_torsion_atom_site_label_3
_geom_torsion_atom_site_label_4
_geom_torsion
S1 C2 C3 N1 -11.7(3)
S1 C2 C3 C4 -133.2(2)
N1 C3 C4 N2 -55.3(3)
C2 C3 C4 N2 64.9(3)
N1 C3 C4 C5 60.6(3)
C2 C3 C4 C5 -179.2(3)
N2 C4 C5 C6 20.4(3)
C3 C4 C5 C6 -99.7(3)
C4 C5 C6 O4 166.4(4)
C4 C5 C6 O3 -13.8(4)
O1 C12 N1 C1 159.4(4)
O2 C12 N1 C1 -25.0(5)
O1 C12 N1 C3 16.0(5)
O2 C12 N1 C3 -168.4(3)
S1 C1 N1 C12 -105.7(3)
S1 C1 N1 C3 39.9(3)
C4 C3 N1 C12 -108.7(3)
C2 C3 N1 C12 128.7(3)
C4 C3 N1 C1 104.3(3)
C2 C3 N1 C1 -18.2(4)
O5 C7 N2 O3 167.4(3)
O6 C7 N2 O3 -16.8(4)
O5 C7 N2 C4 36.1(5)
O6 C7 N2 C4 -148.1(3)
C5 C4 N2 C7 113.2(3)
C3 C4 N2 C7 -125.1(3)
C5 C4 N2 O3 -20.4(3)
C3 C4 N2 O3 101.3(3)
O1 C12 O2 C13 -5.8(6)
N1 C12 O2 C13 178.8(3)
C14 C13 O2 C12 -177.7(4)
C15 C13 O2 C12 -59.8(5)
C16 C13 O2 C12 63.5(5)
O4 C6 O3 N2 -179.0(3)
C5 C6 O3 N2 1.2(3)
C7 N2 O3 C6 -124.5(3)
C4 N2 O3 C6 12.6(3)
O5 C7 O6 C8 4.0(6)
N2 C7 O6 C8 -171.2(3)
C9 C8 O6 C7 58.1(5)
C10 C8 O6 C7 -64.0(5)
C11 C8 O6 C7 177.1(4)
C3 C2 S1 C1 29.2(3)
N1 C1 S1 C2 -39.5(2)

loop_
_publcif_info_datablock.id
_publcif_info_datablock.publ_exptl
_publcif_info_datablock.publ_geom
_publcif_info_datablock.structure
{bbf615b9-fc60-4e93-b2b5-a7b7d3852743} y y y
